data_7231045
loop_
_publ_author_name
'Enamullah, Mohammed'
'Vasylyeva, Vera'
'Quddus, Mohammad Abdul'
'Islam, Mohammad Khairul'
'H\"ofert, Simon-Patrick'
'Janiak, Christoph'

_publ_section_title
;
 Spontaneous resolution of a \D/\L-chiral-at-metal pseudo-tetrahedral
 Schiff-base zinc complex to a racemic conglomerate with C--H&#x22EF;O
 organized 41- and 43-helices
;
_journal_issue 33
_journal_name_full CrystEngComm
_journal_page_first 4724
_journal_paper_doi 10.1039/C8CE00839F
_journal_volume 20
_journal_year 2018
_chemical_absolute_configuration ad
_chemical_formula_moiety 'C24 H18 N4 O2 Zn'
_chemical_formula_sum 'C24 H18 N4 O2 Zn'
_chemical_formula_weight 459.81
_chemical_name_systematic
; 
\L-bis[N-2-(pyridyl)salicylaldiminato-\k^2^N,O]zinc(II) 
;
_space_group_IT_number 96
_space_group_name_Hall 'P 4nw 2abw'
_space_group_name_H-M_alt 'P 43 21 2'
_symmetry_cell_setting tetragonal
_symmetry_space_group_name_Hall 'P 4nw 2abw'
_symmetry_space_group_name_H-M 'P 43 21 2'
_atom_sites_solution_hydrogens geom
_atom_sites_solution_primary direct
_atom_sites_solution_secondary difmap
_audit_creation_method SHELXL-97
_audit_update_record
;
2018-05-20 deposited with the CCDC.
2018-06-29 downloaded from the CCDC.
;
_cell_angle_alpha 90.00
_cell_angle_beta 90.00
_cell_angle_gamma 90.00
_cell_formula_units_Z 4
_cell_length_a 9.9154(8)
_cell_length_b 9.9154(8)
_cell_length_c 21.343(2)
_cell_measurement_reflns_used 6346
_cell_measurement_temperature 296(2)
_cell_measurement_theta_max 25.012
_cell_measurement_theta_min 2.804
_cell_volume 2098.3(3)
_computing_cell_refinement 'SAINT (Bruker, 2006)'
_computing_data_collection 'APEX2 (Bruker, 2006)'
_computing_data_reduction SAINT
_computing_molecular_graphics 'DIAMOND (Crystal Impact, 2009)'
_computing_structure_refinement 'SHELXL-97 (Sheldrick, 2008)'
_computing_structure_solution 'SHELXS-97 (Sheldrick, 2008)'
_diffrn_ambient_temperature 296(2)
_diffrn_measured_fraction_theta_full 1.000
_diffrn_measured_fraction_theta_max 1.000
_diffrn_measurement_device_type 'Bruker Kappa APEX-II CCD area detector'
_diffrn_measurement_method '\f and \w scans'
_diffrn_radiation_monochromator graphite
_diffrn_radiation_source 'microfocus sealed tube'
_diffrn_radiation_type MoK\a
_diffrn_radiation_wavelength 0.71073
_diffrn_reflns_av_R_equivalents 0.0298
_diffrn_reflns_av_sigmaI/netI 0.0166
_diffrn_reflns_limit_h_max 11
_diffrn_reflns_limit_h_min -11
_diffrn_reflns_limit_k_max 11
_diffrn_reflns_limit_k_min -11
_diffrn_reflns_limit_l_max 24
_diffrn_reflns_limit_l_min -25
_diffrn_reflns_number 12332
_diffrn_reflns_theta_full 25.08
_diffrn_reflns_theta_max 25.08
_diffrn_reflns_theta_min 2.26
_exptl_absorpt_coefficient_mu 1.199
_exptl_absorpt_correction_T_max 0.7954
_exptl_absorpt_correction_T_min 0.7149
_exptl_absorpt_correction_type multi-scan
_exptl_absorpt_process_details '(<i>SADABS</i>; Sheldrick, 1996)'
_exptl_crystal_colour brown
_exptl_crystal_density_diffrn 1.455
_exptl_crystal_density_method 'not measured'
_exptl_crystal_description prisme
_exptl_crystal_F_000 944
_exptl_crystal_recrystallization_method 'Re-crystallisation from solvent: ethanol/methanol'
_exptl_crystal_size_max 0.30
_exptl_crystal_size_mid 0.30
_exptl_crystal_size_min 0.20
_refine_diff_density_max 0.117
_refine_diff_density_min -0.162
_refine_diff_density_rms 0.032
_refine_ls_abs_structure_details 'Flack H D (1983), Acta Cryst. A39, 876-881'
_refine_ls_abs_structure_Flack -0.011(11)
_refine_ls_extinction_method none
_refine_ls_goodness_of_fit_ref 1.092
_refine_ls_hydrogen_treatment mixed
_refine_ls_matrix_type full
_refine_ls_number_parameters 177
_refine_ls_number_reflns 1870
_refine_ls_number_restraints 0
_refine_ls_restrained_S_all 1.092
_refine_ls_R_factor_all 0.0217
_refine_ls_R_factor_gt 0.0191
_refine_ls_shift/su_max 0.001
_refine_ls_shift/su_mean 0.000
_refine_ls_structure_factor_coef Fsqd
_refine_ls_weighting_details 'calc w=1/[\s^2^(Fo^2^)+(0.0287P)^2^+0.2087P] where P=(Fo^2^+2Fc^2^)/3'
_refine_ls_weighting_scheme calc
_refine_ls_wR_factor_gt 0.0485
_refine_ls_wR_factor_ref 0.0505
_reflns_number_gt 1778
_reflns_number_total 1870
_reflns_threshold_expression >2sigma(I)
_cod_data_source_file c8ce00839f2.cif
_cod_data_source_block zns2
_cod_depositor_comments
;
The following automatic conversions were performed:

'_symmetry_cell_setting' value 'Tetragonal' changed to 'tetragonal'
according to
/home/data/users/saulius/crontab/automatic-downloads/rss-feeds/RSC/lib/dictionaries/cif_core.dic
dictionary named 'cif_core.dic' version 2.4.2 from 2011-04-26.

Automatic conversion script
Id: cif_fix_values 4973 2017-02-22 13:04:09Z antanas 

 Adding full bibliography for 7231045--7231052.cif.
;
_cod_original_sg_symbol_H-M P4(3)2(1)2
_cod_database_code 7231045

loop_
_symmetry_equiv_pos_as_xyz
'x, y, z'
'-y+1/2, x+1/2, z+3/4'
'y+1/2, -x+1/2, z+1/4'
'x+1/2, -y+1/2, -z+1/4'
'-x+1/2, y+1/2, -z+3/4'
'-x, -y, z+1/2'
'y, x, -z'
'-y, -x, -z+1/2'

loop_
_atom_site_label
_atom_site_type_symbol
_atom_site_fract_x
_atom_site_fract_y
_atom_site_fract_z
_atom_site_U_iso_or_equiv
_atom_site_adp_type
_atom_site_occupancy
_atom_site_symmetry_multiplicity
_atom_site_calc_flag
_atom_site_refinement_flags
Zn1 Zn 0.34350(2) 0.34350(2) 1.0000 0.03996(10) Uani 1 2 d S
O1 O 0.15546(13) 0.35826(13) 1.02761(6) 0.0493(3) Uani 1 1 d .
N1 N 0.32354(14) 0.48126(14) 0.93227(6) 0.0387(3) Uani 1 1 d .
N2 N 0.54293(16) 0.42743(16) 0.91401(7) 0.0495(4) Uani 1 1 d .
C1 C 0.06748(16) 0.44428(17) 1.00730(8) 0.0387(4) Uani 1 1 d .
C6 C 0.09192(19) 0.53993(19) 0.95833(8) 0.0400(4) Uani 1 1 d .
C5 C -0.0124(2) 0.6278(2) 0.93978(9) 0.0530(5) Uani 1 1 d .
C4 C -0.1366(2) 0.6268(3) 0.96694(10) 0.0601(6) Uani 1 1 d .
C3 C -0.1603(2) 0.5338(2) 1.01424(10) 0.0576(5) Uani 1 1 d .
C2 C -0.0633(2) 0.4453(2) 1.03392(10) 0.0513(5) Uani 1 1 d .
C7 C 0.2158(2) 0.55264(18) 0.92468(8) 0.0414(4) Uani 1 1 d .
C8 C 0.43996(17) 0.50363(19) 0.89529(8) 0.0409(4) Uani 1 1 d .
C9 C 0.6589(2) 0.4409(3) 0.88288(11) 0.0636(6) Uani 1 1 d .
C10 C 0.6780(2) 0.5276(3) 0.83401(11) 0.0700(7) Uani 1 1 d .
C11 C 0.5709(3) 0.6029(3) 0.81511(12) 0.0765(8) Uani 1 1 d .
C12 C 0.4490(2) 0.5914(3) 0.84489(10) 0.0628(6) Uani 1 1 d .
H5 H 0.009(3) 0.686(3) 0.9082(11) 0.080(8) Uiso 1 1 d .
H4 H -0.203(2) 0.691(2) 0.9529(11) 0.070(7) Uiso 1 1 d .
H3 H -0.239(3) 0.532(3) 1.0297(12) 0.082(8) Uiso 1 1 d .
H2 H -0.087(2) 0.374(2) 1.0649(11) 0.072(7) Uiso 1 1 d .
H7 H 0.2177(19) 0.622(2) 0.8948(8) 0.045(5) Uiso 1 1 d .
H9 H 0.729(3) 0.382(3) 0.8976(11) 0.075(8) Uiso 1 1 d .
H10 H 0.762(3) 0.537(2) 0.8149(12) 0.071(7) Uiso 1 1 d .
H12 H 0.380(3) 0.641(3) 0.8336(12) 0.075(7) Uiso 1 1 d .
H11 H 0.581(3) 0.661(3) 0.7848(13) 0.093(9) Uiso 1 1 d .

loop_
_atom_site_aniso_label
_atom_site_aniso_U_11
_atom_site_aniso_U_22
_atom_site_aniso_U_33
_atom_site_aniso_U_23
_atom_site_aniso_U_13
_atom_site_aniso_U_12
Zn1 0.04140(11) 0.04140(11) 0.03710(15) 0.00474(8) -0.00474(8) 0.00697(13)
O1 0.0445(6) 0.0537(7) 0.0495(7) 0.0167(6) 0.0045(6) 0.0066(8)
N1 0.0419(8) 0.0435(8) 0.0306(7) 0.0011(6) -0.0005(6) 0.0032(7)
N2 0.0440(9) 0.0537(10) 0.0508(9) -0.0020(7) -0.0004(7) 0.0052(8)
C1 0.0398(9) 0.0419(9) 0.0345(8) -0.0018(7) -0.0023(7) 0.0025(7)
C6 0.0430(9) 0.0445(10) 0.0326(8) -0.0020(7) -0.0017(7) 0.0067(8)
C5 0.0577(12) 0.0550(13) 0.0461(10) 0.0040(9) -0.0027(9) 0.0148(10)
C4 0.0524(13) 0.0706(15) 0.0574(12) -0.0014(10) -0.0035(10) 0.0225(12)
C3 0.0414(10) 0.0724(13) 0.0591(12) -0.0066(10) 0.0059(10) 0.0062(10)
C2 0.0476(11) 0.0594(13) 0.0470(11) 0.0031(9) 0.0050(9) 0.0005(9)
C7 0.0508(10) 0.0417(9) 0.0318(8) 0.0040(8) -0.0009(8) 0.0046(8)
C8 0.0433(9) 0.0475(9) 0.0321(8) -0.0042(7) -0.0003(7) -0.0037(8)
C9 0.0465(11) 0.0727(14) 0.0715(14) -0.0121(11) 0.0013(12) 0.0076(12)
C10 0.0531(14) 0.0997(18) 0.0571(13) -0.0090(13) 0.0135(11) -0.0106(13)
C11 0.0734(17) 0.104(2) 0.0522(13) 0.0199(14) 0.0129(12) -0.0129(15)
C12 0.0543(13) 0.0818(16) 0.0524(12) 0.0219(11) 0.0042(10) 0.0065(12)

loop_
_atom_type_symbol
_atom_type_description
_atom_type_scat_dispersion_real
_atom_type_scat_dispersion_imag
_atom_type_scat_source
C C 0.0033 0.0016 'International Tables Vol C Tables 4.2.6.8 and 6.1.1.4'
H H 0.0000 0.0000 'International Tables Vol C Tables 4.2.6.8 and 6.1.1.4'
N N 0.0061 0.0033 'International Tables Vol C Tables 4.2.6.8 and 6.1.1.4'
O O 0.0106 0.0060 'International Tables Vol C Tables 4.2.6.8 and 6.1.1.4'
Zn Zn 0.2839 1.4301 'International Tables Vol C Tables 4.2.6.8 and 6.1.1.4'

loop_
_geom_angle_atom_site_label_1
_geom_angle_atom_site_label_2
_geom_angle_atom_site_label_3
_geom_angle
_geom_angle_site_symmetry_1
_geom_angle_site_symmetry_3
O1 Zn1 O1 103.43(8) 7_557 .
O1 Zn1 N1 94.14(5) 7_557 7_557
O1 Zn1 N1 116.09(5) . 7_557
O1 Zn1 N1 116.10(5) 7_557 .
O1 Zn1 N1 94.14(5) . .
N1 Zn1 N1 131.18(8) 7_557 .
C1 O1 Zn1 126.10(11) . .
C7 N1 C8 121.24(15) . .
C7 N1 Zn1 123.16(12) . .
C8 N1 Zn1 115.44(11) . .
C8 N2 C9 117.01(18) . .
O1 C1 C2 119.18(18) . .
O1 C1 C6 124.51(16) . .
C2 C1 C6 116.30(17) . .
C5 C6 C7 115.79(17) . .
C5 C6 C1 119.37(18) . .
C7 C6 C1 124.83(16) . .
C4 C5 C6 122.7(2) . .
C4 C5 H5 122.0(17) . .
C6 C5 H5 115.3(17) . .
C5 C4 C3 117.9(2) . .
C5 C4 H4 118.8(14) . .
C3 C4 H4 123.3(14) . .
C2 C3 C4 122.1(2) . .
C2 C3 H3 121.1(19) . .
C4 C3 H3 116.8(19) . .
C3 C2 C1 121.7(2) . .
C3 C2 H2 119.9(14) . .
C1 C2 H2 118.2(13) . .
N1 C7 C6 126.85(16) . .
N1 C7 H7 118.0(12) . .
C6 C7 H7 115.1(12) . .
N2 C8 C12 122.64(18) . .
N2 C8 N1 111.65(15) . .
C12 C8 N1 125.70(17) . .
N2 C9 C10 124.3(2) . .
N2 C9 H9 113.7(15) . .
C10 C9 H9 122.0(15) . .
C11 C10 C9 117.6(2) . .
C11 C10 H10 121.0(15) . .
C9 C10 H10 121.4(15) . .
C10 C11 C12 120.4(2) . .
C10 C11 H11 120(2) . .
C12 C11 H11 120(2) . .
C11 C12 C8 118.0(2) . .
C11 C12 H12 121.1(17) . .
C8 C12 H12 120.8(17) . .

loop_
_geom_bond_atom_site_label_1
_geom_bond_atom_site_label_2
_geom_bond_distance
_geom_bond_site_symmetry_2
Zn1 O1 1.9609(13) 7_557
Zn1 O1 1.9609(14) .
Zn1 N1 1.9987(14) 7_557
Zn1 N1 1.9987(14) .
O1 C1 1.295(2) .
N1 C7 1.292(2) .
N1 C8 1.416(2) .
N2 C8 1.332(2) .
N2 C9 1.335(3) .
C1 C2 1.416(3) .
C1 C6 1.432(3) .
C6 C5 1.409(3) .
C6 C7 1.428(3) .
C5 C4 1.361(3) .
C5 H5 0.91(2) .
C4 C3 1.387(3) .
C4 H4 0.97(2) .
C3 C2 1.368(3) .
C3 H3 0.85(3) .
C2 H2 1.00(2) .
C7 H7 0.939(19) .
C8 C12 1.387(3) .
C9 C10 1.365(4) .
C9 H9 0.96(3) .
C10 C11 1.360(4) .
C10 H10 0.93(3) .
C11 C12 1.370(3) .
C11 H11 0.87(3) .
C12 H12 0.88(3) .

loop_
_geom_torsion_atom_site_label_1
_geom_torsion_atom_site_label_2
_geom_torsion_atom_site_label_3
_geom_torsion_atom_site_label_4
_geom_torsion
_geom_torsion_site_symmetry_1
O1 Zn1 O1 C1 -123.97(16) 7_557
N1 Zn1 O1 C1 134.51(14) 7_557
N1 Zn1 O1 C1 -5.89(15) .
O1 Zn1 N1 C7 113.88(14) 7_557
O1 Zn1 N1 C7 6.74(15) .
N1 Zn1 N1 C7 -123.75(14) 7_557
O1 Zn1 N1 C8 -70.68(13) 7_557
O1 Zn1 N1 C8 -177.82(11) .
N1 Zn1 N1 C8 51.69(11) 7_557
Zn1 O1 C1 C2 -177.51(13) .
Zn1 O1 C1 C6 3.3(3) .
O1 C1 C6 C5 179.40(17) .
C2 C1 C6 C5 0.1(3) .
O1 C1 C6 C7 0.8(3) .
C2 C1 C6 C7 -178.47(17) .
C7 C6 C5 C4 179.29(19) .
C1 C6 C5 C4 0.6(3) .
C6 C5 C4 C3 -0.7(3) .
C5 C4 C3 C2 0.2(4) .
C4 C3 C2 C1 0.5(4) .
O1 C1 C2 C3 -179.94(19) .
C6 C1 C2 C3 -0.6(3) .
C8 N1 C7 C6 179.53(16) .
Zn1 N1 C7 C6 -5.3(3) .
C5 C6 C7 N1 -178.18(18) .
C1 C6 C7 N1 0.5(3) .
C9 N2 C8 C12 1.6(3) .
C9 N2 C8 N1 -179.35(17) .
C7 N1 C8 N2 174.77(15) .
Zn1 N1 C8 N2 -0.76(18) .
C7 N1 C8 C12 -6.2(3) .
Zn1 N1 C8 C12 178.26(17) .
C8 N2 C9 C10 0.4(3) .
N2 C9 C10 C11 -1.4(4) .
C9 C10 C11 C12 0.4(4) .
C10 C11 C12 C8 1.5(4) .
N2 C8 C12 C11 -2.5(3) .
N1 C8 C12 C11 178.5(2) .
